data_7250513
loop_
_publ_author_name
'Enamullah, Mohammed'
'Haque, Imdadul'
'Resma, Amina Khan'
'Abdullah, Galib'
'Uddin, Md. Najem'
'Haj Hassani Sohi, Takin'
'Woschko, Dennis'
'Ferber, Peter'
'Janiak, Christoph'

_publ_section_title
;
 Square planar vs. pyramidal copper(ii)-complexes with benzylal vs.
 naphthylal-based Schiff bases
;
_journal_issue 23
_journal_name_full 'RSC Advances'
_journal_page_first 18358
_journal_page_last 18371
_journal_paper_doi 10.1039/D5RA01982F
_journal_volume 15
_journal_year 2025
_chemical_formula_moiety 'C20 H14 Cl N O2'
_chemical_formula_sum 'C20 H14 Cl N O2'
_chemical_formula_weight 335.77
_chemical_name_common
;
(E)-2-(((2-benzoyl-5-chlorophenyl)imino)methyl)phenol
;
_chemical_name_systematic
;
(E)-(5-chloro-2-((2-hydroxybenzylidene)amino)phenyl)(phenyl)methanone
;
_space_group_crystal_system triclinic
_space_group_IT_number 2
_space_group_name_Hall '-P 1'
_space_group_name_H-M_alt 'P -1'
_atom_sites_solution_hydrogens mixed
_atom_sites_solution_primary dual
_audit_creation_date 2025-02-20
_audit_creation_method
;
Olex2 1.5-ac5-024
(compiled 2022.04.12 svn.rca3783a0 for Rigaku Oxford Diffraction, GUI svn.r6498)
;
_audit_update_record
;
2025-02-21 deposited with the CCDC.	2025-06-03 downloaded from the CCDC.
;
_cell_angle_alpha 73.188(2)
_cell_angle_beta 88.452(2)
_cell_angle_gamma 82.982(2)
_cell_formula_units_Z 2
_cell_length_a 7.3460(2)
_cell_length_b 10.7550(3)
_cell_length_c 10.8277(3)
_cell_measurement_reflns_used 6034
_cell_measurement_temperature 220.00(10)
_cell_measurement_theta_max 76.0850
_cell_measurement_theta_min 4.2530
_cell_volume 812.73(4)
_computing_cell_refinement 'CrysAlisPro 1.171.42.94a (Rigaku OD, 2023)'
_computing_data_collection 'CrysAlisPro 1.171.42.94a (Rigaku OD, 2023)'
_computing_data_reduction 'CrysAlisPro 1.171.42.94a (Rigaku OD, 2023)'
_computing_molecular_graphics 'Olex2 1.5-ac5-024 (Dolomanov et al., 2009)'
_computing_publication_material 'Olex2 1.5-ac5-024 (Dolomanov et al., 2009)'
_computing_structure_refinement 'XL  (Sheldrick, 2008)'
_computing_structure_solution 'SHELXT 2014/5 (Sheldrick, 2014)'
_diffrn_ambient_environment N~2~
_diffrn_ambient_temperature 220.00(10)
_diffrn_detector 'Hybrid Pixel Array Detector'
_diffrn_detector_area_resol_mean 10.0000
_diffrn_detector_type HyPix
_diffrn_measured_fraction_theta_full 0.994
_diffrn_measured_fraction_theta_max 0.944
_diffrn_measurement_details
;
List of Runs (angles in degrees, time in seconds):

  # Type    Start    End  Width  t~exp~   \w     \q     \k     \f   Frames
#--------------------------------------------------------------------------
  1  \w    -75.00 -44.00   0.50    0.66    --  -48.08  92.00  18.00   62
  2  \w    -23.00  21.00   0.50    0.66    --  -48.08  92.00  18.00   88
  3  \w    -18.00  44.00   0.50    0.66    --   48.08 -92.00 -94.00  124
  4  \w    -70.00 -45.00   0.50    2.62    --  -84.25  92.00  18.00   50
  5  \w   -128.00 -84.00   0.50    2.62    --  -84.25 -92.00 -94.00   88
  6  \w     80.00 106.00   0.50    2.62    --  105.75 -92.00 -94.00   52
  7  \w    -24.00  13.00   0.50    0.66    --  -48.08  19.00 -30.00   74
  8  \w   -117.00 -88.00   0.50    0.66    --  -48.08 178.00  60.00   58
  9  \w    -73.00 -39.00   0.50    0.66    --  -48.08 -38.00   0.00   68
 10  \w   -119.00 -79.00   0.50    0.66    --  -48.08 -38.00   0.00   80
 11  \w    -80.00 -42.00   0.50    0.66    --  -48.08 178.00  60.00   76
 12  \w    -21.00  16.00   0.50    0.66    --   48.08 -19.00 -90.00   74
 13  \w    -20.00  10.00   0.50    0.66    --   48.08 -19.00-180.00   60
 14  \w   -125.00 -74.00   0.50    2.62    --  -84.25-125.00 -30.00  102
 15  \w    -48.00 -12.00   0.50    2.62    --  -84.25  38.00 -30.00   72
 16  \w    -48.00 -17.00   0.50    2.62    --  -84.25  38.00 -60.00   62
 17  \w    -71.00 -30.00   0.50    2.62    --  -84.25  57.00 120.00   82
 18  \w    -44.00 -14.00   0.50    2.62    --  -84.25  38.00-180.00   60
 19  \w    -44.00 -15.00   0.50    2.62    --  -84.25  38.00-150.00   58
 20  \w   -128.00 -72.00   0.50    2.62    --  -84.25 -57.00 -30.00  112
 21  \w     34.00  59.00   0.50    2.62    --  105.75 -57.00 -90.00   50
 22  \w     98.00 133.00   0.50    2.62    --  105.75  38.00-180.00   70
 23  \w    100.00 162.00   0.50    2.62    --  105.75  19.00  60.00  124
 24  \w     42.00 107.00   0.50    2.62    --  105.75-107.00  56.88  130
 25  \w     35.00  60.00   0.50    2.62    --  105.75 -57.00 150.00   50
 26  \w     34.00  59.00   0.50    2.62    --  105.75 -57.00 -30.00   50
 27  \w     34.00  59.00   0.50    2.62    --  105.75 -57.00  60.00   50
 28  \w     71.00 103.00   0.50    2.62    --  105.75 -99.00-120.00   64
 29  \w     37.00  63.00   0.50    2.62    --  105.75 -99.00-120.00   52
 30  \w     51.00 106.00   0.50    2.62    --  105.75 -99.00  60.00  110
 31  \w     34.00  59.00   0.50    2.62    --  105.75 -57.00-180.00   50
 32  \w     37.00 106.00   0.50    2.62    --  105.75 -99.00 150.00  138
 33  \w    103.00 139.00   0.50    2.62    --  105.75 125.00-120.00   72
 34  \w    137.00 175.00   0.50    2.62    --  105.75  38.00-180.00   76
 35  \w     84.00 111.00   0.50    2.62    --  105.75-125.00   0.00   54
 36  \w     58.00  95.00   0.50    2.62    --  105.75 -99.00-150.00   74
 37  \w    132.00 157.00   0.50    2.62    --  105.75  19.00 -30.00   50
 38  \w     38.00  78.00   0.50    2.62    --  105.75-125.00   0.00   80
 39  \w     56.00  97.00   0.50    2.62    --  105.75 -99.00 120.00   82
 40  \w     95.00 167.00   0.50    2.62    --  105.75 125.00 120.00  144
 41  \w    137.00 177.00   0.50    2.62    --  105.75  92.00  18.00   80
;
_diffrn_measurement_device 'four-circle diffractometer'
_diffrn_measurement_device_type 'XtaLAB Synergy, Dualflex, HyPix'
_diffrn_measurement_method '\w scans'
_diffrn_orient_matrix_type 'CrysAlisPro convention (1999,Acta A55,543-557)'
_diffrn_orient_matrix_UB_11 -0.0165074000
_diffrn_orient_matrix_UB_12 0.1317562000
_diffrn_orient_matrix_UB_13 -0.1065355000
_diffrn_orient_matrix_UB_21 -0.1316591000
_diffrn_orient_matrix_UB_22 0.0616512000
_diffrn_orient_matrix_UB_23 0.0851273000
_diffrn_orient_matrix_UB_31 0.1644479000
_diffrn_orient_matrix_UB_32 0.0394383000
_diffrn_orient_matrix_UB_33 0.0591345000
_diffrn_radiation_monochromator mirror
_diffrn_radiation_probe x-ray
_diffrn_radiation_type 'Cu K\a'
_diffrn_radiation_wavelength 1.54184
_diffrn_reflns_av_R_equivalents 0.0247
_diffrn_reflns_av_unetI/netI 0.0251
_diffrn_reflns_Laue_measured_fraction_full 0.994
_diffrn_reflns_Laue_measured_fraction_max 0.944
_diffrn_reflns_limit_h_max 9
_diffrn_reflns_limit_h_min -7
_diffrn_reflns_limit_k_max 13
_diffrn_reflns_limit_k_min -13
_diffrn_reflns_limit_l_max 13
_diffrn_reflns_limit_l_min -13
_diffrn_reflns_number 9431
_diffrn_reflns_point_group_measured_fraction_full 0.994
_diffrn_reflns_point_group_measured_fraction_max 0.944
_diffrn_reflns_theta_full 67.684
_diffrn_reflns_theta_max 76.361
_diffrn_reflns_theta_min 4.266
_diffrn_source 'micro-focus sealed X-ray tube'
_diffrn_source_type 'PhotonJet (Cu) X-ray Source'
_exptl_absorpt_coefficient_mu 2.172
_exptl_absorpt_correction_T_max 0.932
_exptl_absorpt_correction_T_min 0.848
_exptl_absorpt_correction_type analytical
_exptl_absorpt_process_details
;
CrysAlisPro 1.171.42.94a (Rigaku Oxford Diffraction, 2023)
Analytical numeric absorption correction using a multifaceted crystal
model based on expressions derived by R.C. Clark & J.S. Reid.
(Clark, R. C. & Reid, J. S. (1995). Acta Cryst. A51, 887-897)
Empirical absorption correction using spherical harmonics,
implemented in SCALE3 ABSPACK scaling algorithm.
;
_exptl_crystal_colour 'clear colourless'
_exptl_crystal_density_diffrn 1.372
_exptl_crystal_description plate
_exptl_crystal_F_000 348
_exptl_crystal_recrystallization_method 'Re-crystallisation from solvent: ethanol/dichloromethane'
_exptl_crystal_size_max 0.11
_exptl_crystal_size_mid 0.1
_exptl_crystal_size_min 0.05
_refine_diff_density_max 0.154
_refine_diff_density_min -0.261
_refine_diff_density_rms 0.037
_refine_ls_extinction_method none
_refine_ls_goodness_of_fit_ref 1.054
_refine_ls_hydrogen_treatment mixed
_refine_ls_matrix_type full
_refine_ls_number_parameters 220
_refine_ls_number_reflns 3231
_refine_ls_number_restraints 0
_refine_ls_restrained_S_all 1.054
_refine_ls_R_factor_all 0.0425
_refine_ls_R_factor_gt 0.0343
_refine_ls_shift/su_max 0.000
_refine_ls_shift/su_mean 0.000
_refine_ls_structure_factor_coef Fsqd
_refine_ls_weighting_details 'w=1/[\s^2^(Fo^2^)+(0.0364P)^2^+0.2662P] where P=(Fo^2^+2Fc^2^)/3'
_refine_ls_weighting_scheme calc
_refine_ls_wR_factor_gt 0.0893
_refine_ls_wR_factor_ref 0.0934
_reflns_Friedel_coverage 0.000
_reflns_number_gt 2827
_reflns_number_total 3231
_reflns_threshold_expression 'I > 2\s(I)'
_cod_data_source_file d5ra01982f2.cif
_cod_data_source_block enam_l87(1)
_cod_database_code 7250513
_shelx_shelxl_version_number 2017/1
_chemical_oxdiff_formula 'C20 H14 Cl N O2'
_shelx_space_group_comment
;
The symmetry employed for this shelxl refinement is uniquely defined
by the following loop, which should always be used as a source of
symmetry information in preference to the above space-group names.
They are only intended as comments.
;
_shelx_estimated_absorpt_t_max 0.899
_shelx_estimated_absorpt_t_min 0.796
_olex2_refinement_description
;
1. Fixed Uiso
 At 1.2 times of:
  H3 of C3, H2 of C2, H7 of C7, H4 of C4, H5 of C5, H20 of C20, H17 of C17,
  H18 of C18, H19 of C19, H16 of C16, H9 of C9, H12 of C12, H10 of C10
 At 1.5 times of:
  H1 of C3
2.a Aromatic/amide H refined with riding coordinates:
 C2(H2), C3(H3), C4(H4), C5(H5), C7(H7), C9(H9), C10(H10), C12(H12), C16(H16),
 C17(H17), C18(H18), C19(H19), C20(H20)
;
_olex2_submission_special_instructions 'No special instructions were received'
_oxdiff_exptl_absorpt_empirical_details
;
Empirical correction (ABSPACK) includes:
- Absorption correction using spherical harmonics
- Frame scaling
;
_oxdiff_exptl_absorpt_empirical_full_max 1.249
_oxdiff_exptl_absorpt_empirical_full_min 0.800

loop_
_space_group_symop_operation_xyz
'x, y, z'
'-x, -y, -z'

loop_
_atom_site_label
_atom_site_type_symbol
_atom_site_fract_x
_atom_site_fract_y
_atom_site_fract_z
_atom_site_U_iso_or_equiv
_atom_site_adp_type
_atom_site_occupancy
_atom_site_site_symmetry_order
_atom_site_calc_flag
_atom_site_refinement_flags_posn
_atom_site_refinement_flags_adp
_atom_site_refinement_flags_occupancy
_atom_site_disorder_assembly
_atom_site_disorder_group
Cl1 Cl 0.68767(7) 0.25329(4) 1.03307(4) 0.05877(15) Uani 1 1 d . . . . .
O1 O 0.72596(18) 0.82160(11) 0.34111(12) 0.0531(3) Uani 1 1 d . . . . .
O2 O 0.39708(15) 0.71892(11) 0.65620(13) 0.0531(3) Uani 1 1 d . . . . .
N1 N 0.73081(16) 0.58246(11) 0.49284(11) 0.0349(3) Uani 1 1 d . . . . .
C1 C 0.7535(2) 0.76692(15) 0.24317(15) 0.0428(3) Uani 1 1 d . . . . .
C2 C 0.7677(3) 0.84874(18) 0.11882(17) 0.0570(4) Uani 1 1 d . . . . .
H2 H 0.752786 0.939977 0.103777 0.068 Uiso 1 1 calc R U . . .
C3 C 0.8037(3) 0.7964(2) 0.01752(17) 0.0612(5) Uani 1 1 d . . . . .
H3 H 0.813353 0.852404 -0.066372 0.073 Uiso 1 1 calc R U . . .
H1 H 0.723(3) 0.757(3) 0.414(3) 0.092 Uiso 1 1 d . U . . .
C4 C 0.8259(3) 0.6621(2) 0.03753(16) 0.0565(4) Uani 1 1 d . . . . .
H4 H 0.853379 0.627195 -0.031922 0.068 Uiso 1 1 calc R U . . .
C5 C 0.8075(2) 0.58058(17) 0.15954(15) 0.0463(4) Uani 1 1 d . . . . .
H5 H 0.819343 0.489657 0.172650 0.056 Uiso 1 1 calc R U . . .
C6 C 0.77115(19) 0.63043(15) 0.26519(14) 0.0368(3) Uani 1 1 d . . . . .
C7 C 0.75555(19) 0.54149(14) 0.39258(14) 0.0354(3) Uani 1 1 d . . . . .
H7 H 0.763692 0.451222 0.402435 0.042 Uiso 1 1 calc R U . . .
C8 C 0.71948(19) 0.49594(13) 0.61810(13) 0.0330(3) Uani 1 1 d . . . . .
C9 C 0.7823(2) 0.36235(14) 0.65461(15) 0.0386(3) Uani 1 1 d . . . . .
H9 H 0.832983 0.323134 0.592346 0.046 Uiso 1 1 calc R U . . .
C10 C 0.7707(2) 0.28721(14) 0.78134(15) 0.0406(3) Uani 1 1 d . . . . .
H10 H 0.812271 0.197242 0.805082 0.049 Uiso 1 1 calc R U . . .
C11 C 0.6976(2) 0.34544(14) 0.87273(14) 0.0396(3) Uani 1 1 d . . . . .
C12 C 0.6337(2) 0.47719(14) 0.83907(14) 0.0390(3) Uani 1 1 d . . . . .
H12 H 0.583461 0.515674 0.901982 0.047 Uiso 1 1 calc R U . . .
C13 C 0.64409(19) 0.55208(13) 0.71200(14) 0.0331(3) Uani 1 1 d . . . . .
C14 C 0.5611(2) 0.69385(13) 0.67579(14) 0.0353(3) Uani 1 1 d . . . . .
C15 C 0.68059(19) 0.79681(13) 0.66920(13) 0.0327(3) Uani 1 1 d . . . . .
C16 C 0.8707(2) 0.76928(14) 0.67851(14) 0.0378(3) Uani 1 1 d . . . . .
H16 H 0.925850 0.682973 0.690674 0.045 Uiso 1 1 calc R U . . .
C17 C 0.9789(2) 0.86785(16) 0.67002(15) 0.0439(4) Uani 1 1 d . . . . .
H17 H 1.107281 0.848918 0.675632 0.053 Uiso 1 1 calc R U . . .
C18 C 0.8969(2) 0.99482(15) 0.65316(16) 0.0456(4) Uani 1 1 d . . . . .
H18 H 0.970034 1.062142 0.647329 0.055 Uiso 1 1 calc R U . . .
C19 C 0.7082(2) 1.02294(15) 0.64489(16) 0.0459(4) Uani 1 1 d . . . . .
H19 H 0.653528 1.109201 0.633806 0.055 Uiso 1 1 calc R U . . .
C20 C 0.6000(2) 0.92503(14) 0.65283(15) 0.0387(3) Uani 1 1 d . . . . .
H20 H 0.471696 0.944577 0.647218 0.046 Uiso 1 1 calc R U . . .

loop_
_atom_site_aniso_label
_atom_site_aniso_U_11
_atom_site_aniso_U_22
_atom_site_aniso_U_33
_atom_site_aniso_U_23
_atom_site_aniso_U_13
_atom_site_aniso_U_12
Cl1 0.0741(3) 0.0486(2) 0.0418(2) 0.00204(17) 0.00590(19) 0.0001(2)
O1 0.0761(8) 0.0339(6) 0.0469(7) -0.0102(5) 0.0045(6) -0.0011(5)
O2 0.0353(6) 0.0391(6) 0.0863(9) -0.0220(6) -0.0047(6) 0.0009(5)
N1 0.0377(6) 0.0311(6) 0.0356(6) -0.0099(5) 0.0011(5) -0.0020(5)
C1 0.0434(8) 0.0419(8) 0.0407(8) -0.0096(6) -0.0011(6) -0.0015(6)
C2 0.0667(12) 0.0476(9) 0.0479(10) -0.0013(8) -0.0017(8) -0.0030(8)
C3 0.0686(12) 0.0698(12) 0.0359(9) -0.0011(8) -0.0014(8) -0.0070(10)
C4 0.0607(11) 0.0730(12) 0.0372(8) -0.0182(8) 0.0007(7) -0.0082(9)
C5 0.0475(9) 0.0526(9) 0.0416(8) -0.0181(7) -0.0008(7) -0.0053(7)
C6 0.0329(7) 0.0419(8) 0.0361(7) -0.0120(6) -0.0023(6) -0.0039(6)
C7 0.0336(7) 0.0330(7) 0.0409(8) -0.0128(6) -0.0003(6) -0.0038(5)
C8 0.0332(7) 0.0298(6) 0.0365(7) -0.0101(5) 0.0004(5) -0.0043(5)
C9 0.0438(8) 0.0307(7) 0.0427(8) -0.0146(6) 0.0008(6) -0.0002(6)
C10 0.0453(8) 0.0282(7) 0.0464(8) -0.0087(6) -0.0021(6) -0.0021(6)
C11 0.0410(8) 0.0365(7) 0.0384(7) -0.0060(6) 0.0000(6) -0.0054(6)
C12 0.0424(8) 0.0375(7) 0.0379(7) -0.0128(6) 0.0052(6) -0.0033(6)
C13 0.0327(7) 0.0289(6) 0.0389(7) -0.0116(5) 0.0014(5) -0.0034(5)
C14 0.0380(8) 0.0320(7) 0.0361(7) -0.0120(6) 0.0028(6) 0.0002(6)
C15 0.0379(7) 0.0307(7) 0.0288(6) -0.0089(5) 0.0017(5) -0.0011(5)
C16 0.0400(8) 0.0341(7) 0.0382(7) -0.0112(6) 0.0017(6) 0.0019(6)
C17 0.0377(8) 0.0482(9) 0.0465(8) -0.0145(7) 0.0035(6) -0.0058(7)
C18 0.0530(10) 0.0387(8) 0.0469(9) -0.0118(7) 0.0028(7) -0.0139(7)
C19 0.0538(9) 0.0299(7) 0.0531(9) -0.0119(6) -0.0047(7) -0.0010(6)
C20 0.0392(8) 0.0319(7) 0.0443(8) -0.0118(6) -0.0028(6) 0.0012(6)

loop_
_atom_type_symbol
_atom_type_description
_atom_type_scat_dispersion_real
_atom_type_scat_dispersion_imag
_atom_type_scat_source
C C 0.0181 0.0091 'International Tables Vol C Tables 4.2.6.8 and 6.1.1.4'
H H 0.0000 0.0000 'International Tables Vol C Tables 4.2.6.8 and 6.1.1.4'
Cl Cl 0.3639 0.7018 'International Tables Vol C Tables 4.2.6.8 and 6.1.1.4'
N N 0.0311 0.0180 'International Tables Vol C Tables 4.2.6.8 and 6.1.1.4'
O O 0.0492 0.0322 'International Tables Vol C Tables 4.2.6.8 and 6.1.1.4'

loop_
_exptl_crystal_face_index_h
_exptl_crystal_face_index_k
_exptl_crystal_face_index_l
_exptl_crystal_face_perp_dist
1 -2 1 0.0236
0 1 0 0.0328
0 1 1 0.0365
0 -1 -1 0.0458
1 0 -2 0.0527
1 1 0 0.0520
2 2 1 0.0543
1 -2 0 0.0133
0 -1 0 0.0174
-1 6 -1 0.0242
1 1 5 0.0349
-1 -1 5 0.0504
-1 1 2 0.0447
-2 -1 -1 0.0407

loop_
_geom_angle_atom_site_label_1
_geom_angle_atom_site_label_2
_geom_angle_atom_site_label_3
_geom_angle
_geom_angle_site_symmetry_1
_geom_angle_site_symmetry_3
_geom_angle_publ_flag
C1 O1 H1 107.5(17) . . ?
C7 N1 C8 122.11(12) . . ?
O1 C1 C2 118.43(15) . . ?
O1 C1 C6 121.61(14) . . ?
C2 C1 C6 119.96(15) . . ?
C1 C2 H2 120.0 . . ?
C3 C2 C1 120.05(17) . . ?
C3 C2 H2 120.0 . . ?
C2 C3 H3 119.5 . . ?
C2 C3 C4 120.91(16) . . ?
C4 C3 H3 119.5 . . ?
C3 C4 H4 120.3 . . ?
C5 C4 C3 119.44(17) . . ?
C5 C4 H4 120.3 . . ?
C4 C5 H5 119.4 . . ?
C4 C5 C6 121.23(16) . . ?
C6 C5 H5 119.4 . . ?
C1 C6 C7 121.96(13) . . ?
C5 C6 C1 118.37(14) . . ?
C5 C6 C7 119.66(14) . . ?
N1 C7 C6 121.76(13) . . ?
N1 C7 H7 119.1 . . ?
C6 C7 H7 119.1 . . ?
C9 C8 N1 125.39(13) . . ?
C13 C8 N1 115.89(12) . . ?
C13 C8 C9 118.69(13) . . ?
C8 C9 H9 119.6 . . ?
C10 C9 C8 120.73(13) . . ?
C10 C9 H9 119.6 . . ?
C9 C10 H10 120.3 . . ?
C11 C10 C9 119.45(13) . . ?
C11 C10 H10 120.3 . . ?
C10 C11 Cl1 120.01(11) . . ?
C10 C11 C12 120.99(14) . . ?
C12 C11 Cl1 119.00(12) . . ?
C11 C12 H12 120.3 . . ?
C11 C12 C13 119.49(13) . . ?
C13 C12 H12 120.3 . . ?
C8 C13 C14 120.76(12) . . ?
C12 C13 C8 120.64(12) . . ?
C12 C13 C14 118.48(12) . . ?
O2 C14 C13 118.50(13) . . ?
O2 C14 C15 122.12(13) . . ?
C15 C14 C13 119.35(12) . . ?
C16 C15 C14 121.81(12) . . ?
C16 C15 C20 119.24(13) . . ?
C20 C15 C14 118.95(13) . . ?
C15 C16 H16 119.7 . . ?
C17 C16 C15 120.52(13) . . ?
C17 C16 H16 119.7 . . ?
C16 C17 H17 120.2 . . ?
C16 C17 C18 119.57(15) . . ?
C18 C17 H17 120.2 . . ?
C17 C18 H18 119.8 . . ?
C19 C18 C17 120.34(15) . . ?
C19 C18 H18 119.8 . . ?
C18 C19 H19 119.9 . . ?
C20 C19 C18 120.23(14) . . ?
C20 C19 H19 119.9 . . ?
C15 C20 H20 120.0 . . ?
C19 C20 C15 120.09(14) . . ?
C19 C20 H20 120.0 . . ?

loop_
_geom_bond_atom_site_label_1
_geom_bond_atom_site_label_2
_geom_bond_distance
_geom_bond_site_symmetry_2
_geom_bond_publ_flag
Cl1 C11 1.7371(15) . ?
O1 C1 1.3533(19) . ?
O1 H1 0.89(3) . ?
O2 C14 1.2131(18) . ?
N1 C7 1.2855(18) . ?
N1 C8 1.4124(18) . ?
C1 C2 1.388(2) . ?
C1 C6 1.408(2) . ?
C2 H2 0.9400 . ?
C2 C3 1.377(3) . ?
C3 H3 0.9400 . ?
C3 C4 1.387(3) . ?
C4 H4 0.9400 . ?
C4 C5 1.372(2) . ?
C5 H5 0.9400 . ?
C5 C6 1.404(2) . ?
C6 C7 1.444(2) . ?
C7 H7 0.9400 . ?
C8 C9 1.3975(19) . ?
C8 C13 1.3957(19) . ?
C9 H9 0.9400 . ?
C9 C10 1.383(2) . ?
C10 H10 0.9400 . ?
C10 C11 1.381(2) . ?
C11 C12 1.382(2) . ?
C12 H12 0.9400 . ?
C12 C13 1.384(2) . ?
C13 C14 1.5133(18) . ?
C14 C15 1.480(2) . ?
C15 C16 1.392(2) . ?
C15 C20 1.3958(19) . ?
C16 H16 0.9400 . ?
C16 C17 1.382(2) . ?
C17 H17 0.9400 . ?
C17 C18 1.386(2) . ?
C18 H18 0.9400 . ?
C18 C19 1.382(2) . ?
C19 H19 0.9400 . ?
C19 C20 1.377(2) . ?
C20 H20 0.9400 . ?

loop_
_geom_torsion_atom_site_label_1
_geom_torsion_atom_site_label_2
_geom_torsion_atom_site_label_3
_geom_torsion_atom_site_label_4
_geom_torsion
_geom_torsion_site_symmetry_1
_geom_torsion_site_symmetry_2
_geom_torsion_site_symmetry_3
_geom_torsion_site_symmetry_4
_geom_torsion_publ_flag
Cl1 C11 C12 C13 178.80(11) . . . . ?
O1 C1 C2 C3 177.18(17) . . . . ?
O1 C1 C6 C5 -177.28(14) . . . . ?
O1 C1 C6 C7 1.8(2) . . . . ?
O2 C14 C15 C16 -173.23(14) . . . . ?
O2 C14 C15 C20 6.6(2) . . . . ?
N1 C8 C9 C10 177.53(14) . . . . ?
N1 C8 C13 C12 -177.26(13) . . . . ?
N1 C8 C13 C14 6.65(19) . . . . ?
C1 C2 C3 C4 0.1(3) . . . . ?
C1 C6 C7 N1 -2.4(2) . . . . ?
C2 C1 C6 C5 1.5(2) . . . . ?
C2 C1 C6 C7 -179.36(15) . . . . ?
C2 C3 C4 C5 1.5(3) . . . . ?
C3 C4 C5 C6 -1.7(3) . . . . ?
C4 C5 C6 C1 0.1(2) . . . . ?
C4 C5 C6 C7 -179.00(15) . . . . ?
C5 C6 C7 N1 176.75(14) . . . . ?
C6 C1 C2 C3 -1.7(3) . . . . ?
C7 N1 C8 C9 19.0(2) . . . . ?
C7 N1 C8 C13 -163.21(13) . . . . ?
C8 N1 C7 C6 -178.57(12) . . . . ?
C8 C9 C10 C11 -0.6(2) . . . . ?
C8 C13 C14 O2 94.78(17) . . . . ?
C8 C13 C14 C15 -87.05(17) . . . . ?
C9 C8 C13 C12 0.7(2) . . . . ?
C9 C8 C13 C14 -175.37(13) . . . . ?
C9 C10 C11 Cl1 -178.32(12) . . . . ?
C9 C10 C11 C12 0.9(2) . . . . ?
C10 C11 C12 C13 -0.4(2) . . . . ?
C11 C12 C13 C8 -0.4(2) . . . . ?
C11 C12 C13 C14 175.78(13) . . . . ?
C12 C13 C14 O2 -81.40(18) . . . . ?
C12 C13 C14 C15 96.77(16) . . . . ?
C13 C8 C9 C10 -0.2(2) . . . . ?
C13 C14 C15 C16 8.7(2) . . . . ?
C13 C14 C15 C20 -171.51(13) . . . . ?
C14 C15 C16 C17 178.99(13) . . . . ?
C14 C15 C20 C19 -179.24(14) . . . . ?
C15 C16 C17 C18 0.5(2) . . . . ?
C16 C15 C20 C19 0.6(2) . . . . ?
C16 C17 C18 C19 0.0(2) . . . . ?
C17 C18 C19 C20 -0.3(3) . . . . ?
C18 C19 C20 C15 0.0(2) . . . . ?
C20 C15 C16 C17 -0.8(2) . . . . ?

loop_
_exptl_oxdiff_crystal_face_indexfrac_h
_exptl_oxdiff_crystal_face_indexfrac_k
_exptl_oxdiff_crystal_face_indexfrac_l
_exptl_oxdiff_crystal_face_x
_exptl_oxdiff_crystal_face_y
_exptl_oxdiff_crystal_face_z
0.9994 -2.0003 1.0004 -0.3866 -0.1697 0.1446
0.0001 1.0001 -0.0004 0.1318 0.0616 0.0394
0.0002 1.0006 0.9999 0.0253 0.1468 0.0986
-0.0002 -1.0006 -0.9999 -0.0253 -0.1468 -0.0986
0.9995 -0.0015 -2.0012 0.1965 -0.3020 0.0460
0.9998 0.9995 -0.0010 0.1153 -0.0701 0.2038
1.9996 1.9995 0.9982 0.1241 -0.0550 0.4667
0.9994 -2.0008 0.0001 -0.2801 -0.2549 0.0854
-0.0001 -1.0001 0.0004 -0.1318 -0.0616 -0.0394
-1.0809 5.7800 -1.3466 0.9229 0.3840 -0.0294
1.0000 1.0019 5.0004 -0.4172 0.3558 0.4997
-0.9995 -0.9972 5.0024 -0.6478 0.4960 0.0921
-0.9994 1.0016 2.0008 -0.0647 0.3637 -0.0065
-1.9994 -0.9994 -0.9986 0.0077 0.1166 -0.4273
